data_4330193
loop_
_publ_author_name
'Evgeny V. Tretyakov'
'Svyatoslav E. Tolstikov'
'Anastasiya O. Suvorova'
'Aleksey V. Polushkin'
'Galina V. Romanenko'
'Artem S. Bogomyakov'
'Sergey L. Veber'
'Matvey V. Fedin'
'Dmitry V. Stass'
'Edward Reijerse'
'Wolfgang Lubitz'
'Ekaterina M. Zueva'
'Victor I. Ovcharenko'

_publ_section_title
;
 Crucial Role of Paramagnetic Ligands for Magnetostructural Anomalies in
 "Breathing Crystals"
;
_journal_name_full 'Inorganic Chemistry'
_journal_page_first 9385
_journal_page_last 9394
_journal_paper_doi 10.1021/ic301149e
_journal_volume 51
_journal_year 2012
_chemical_formula_sum 'C21 H23 Cu F12 N3 O5'
_chemical_formula_weight 688.96
_chemical_name_systematic
; 
 ? 
;
_space_group_IT_number 2
_symmetry_cell_setting triclinic
_symmetry_space_group_name_Hall '-P 1'
_symmetry_space_group_name_H-M 'P -1'
_atom_sites_solution_hydrogens geom
_atom_sites_solution_primary direct
_atom_sites_solution_secondary difmap
_audit_creation_method SHELXL-97
_cell_angle_alpha 96.583(2)
_cell_angle_beta 107.523(2)
_cell_angle_gamma 110.262(2)
_cell_formula_units_Z 2
_cell_length_a 9.1095(3)
_cell_length_b 11.7474(3)
_cell_length_c 14.8246(4)
_cell_measurement_reflns_used 7005
_cell_measurement_temperature 85(2)
_cell_measurement_theta_max 24.26
_cell_measurement_theta_min 2.50
_cell_volume 1376.05(8)
_computing_cell_refinement 'Bruker SAINT'
_computing_data_collection 'Bruker APEX2'
_computing_data_reduction 'Bruker SAINT'
_computing_molecular_graphics 'Bruker SHELXTL'
_computing_publication_material 'Bruker SHELXTL'
_computing_structure_refinement 'SHELXL-97 (Sheldrick, 1997)'
_computing_structure_solution 'SHELXS-97 (Sheldrick, 1990)'
_diffrn_ambient_temperature 85(2)
_diffrn_measured_fraction_theta_full 0.987
_diffrn_measured_fraction_theta_max 0.987
_diffrn_measurement_device_type 'Bruker APEX-II CCD'
_diffrn_measurement_method '\f and \w scans'
_diffrn_radiation_monochromator graphite
_diffrn_radiation_source 'fine-focus sealed tube'
_diffrn_radiation_type MoK\a
_diffrn_radiation_wavelength 0.71073
_diffrn_reflns_av_R_equivalents 0.0871
_diffrn_reflns_av_sigmaI/netI 0.0700
_diffrn_reflns_limit_h_max 12
_diffrn_reflns_limit_h_min -12
_diffrn_reflns_limit_k_max 15
_diffrn_reflns_limit_k_min -15
_diffrn_reflns_limit_l_max 19
_diffrn_reflns_limit_l_min -19
_diffrn_reflns_number 39961
_diffrn_reflns_theta_full 28.02
_diffrn_reflns_theta_max 28.02
_diffrn_reflns_theta_min 1.91
_diffrn_standards_number 0
_exptl_absorpt_coefficient_mu 0.912
_exptl_absorpt_correction_T_max 0.6155
_exptl_absorpt_correction_T_min 0.4797
_exptl_absorpt_correction_type multi-scan
_exptl_crystal_colour brown_yellow
_exptl_crystal_density_diffrn 1.663
_exptl_crystal_description plate
_exptl_crystal_F_000 694
_exptl_crystal_size_max 0.23
_exptl_crystal_size_mid 0.14
_exptl_crystal_size_min 0.01
_refine_diff_density_max 0.698
_refine_diff_density_min -0.545
_refine_diff_density_rms 0.083
_refine_ls_extinction_method none
_refine_ls_goodness_of_fit_ref 0.969
_refine_ls_hydrogen_treatment constr
_refine_ls_matrix_type full
_refine_ls_number_parameters 449
_refine_ls_number_reflns 6560
_refine_ls_number_restraints 0
_refine_ls_restrained_S_all 0.969
_refine_ls_R_factor_all 0.0841
_refine_ls_R_factor_gt 0.0465
_refine_ls_shift/su_max 0.000
_refine_ls_shift/su_mean 0.000
_refine_ls_structure_factor_coef Fsqd
_refine_ls_weighting_details 'calc w=1/[\s^2^(Fo^2^)+(0.0656P)^2^+0.0000P] where P=(Fo^2^+2Fc^2^)/3'
_refine_ls_weighting_scheme calc
_refine_ls_wR_factor_gt 0.1094
_refine_ls_wR_factor_ref 0.1255
_reflns_number_gt 4252
_reflns_number_total 6560
_reflns_threshold_expression >2sigma(I)
_cod_data_source_file ic301149e_si_002_09.cif
_cod_data_source_block 633cs
_cod_original_cell_volume 1376.04(7)
_cod_database_code 4330193

loop_
_symmetry_equiv_pos_as_xyz
'x, y, z'
'-x, -y, -z'

loop_
_atom_site_label
_atom_site_type_symbol
_atom_site_fract_x
_atom_site_fract_y
_atom_site_fract_z
_atom_site_U_iso_or_equiv
_atom_site_adp_type
_atom_site_occupancy
_atom_site_symmetry_multiplicity
_atom_site_calc_flag
_atom_site_refinement_flags
Cu1 Cu 0.0000 -0.5000 0.0000 0.02682(14) Uani 1 2 d S
O1 O -0.1632(2) -0.62809(19) 0.03434(14) 0.0321(5) Uani 1 1 d .
C1 C -0.1267(4) -0.6695(3) 0.1091(2) 0.0323(7) Uani 1 1 d .
C2 C -0.2766(5) -0.7771(4) 0.1127(3) 0.0505(10) Uani 1 1 d .
F1 F -0.249(3) -0.830(2) 0.1887(17) 0.070(5) Uani 0.50 1 d P
F2 F -0.399(3) -0.724(2) 0.1239(19) 0.063(4) Uani 0.50 1 d P
F3 F -0.3564(15) -0.8659(15) 0.0276(13) 0.050(3) Uani 0.50 1 d P
F11 F -0.371(2) -0.7423(18) 0.1382(16) 0.047(3) Uani 0.50 1 d P
F22 F -0.364(2) -0.8558(19) 0.0277(14) 0.092(7) Uani 0.50 1 d P
F33 F -0.221(3) -0.840(2) 0.1748(16) 0.053(3) Uani 0.50 1 d P
C3 C 0.0271(4) -0.6276(3) 0.1857(2) 0.0344(7) Uani 1 1 d .
H3A H 0.0359 -0.6656 0.2392 0.041 Uiso 1 1 calc R
C4 C 0.1683(4) -0.5311(3) 0.1855(2) 0.0287(6) Uani 1 1 d .
C5 C 0.3344(4) -0.4898(3) 0.2713(2) 0.0375(8) Uani 1 1 d .
F5 F 0.3136(2) -0.52283(19) 0.35129(13) 0.0481(5) Uani 1 1 d .
F4 F 0.4299(2) -0.5427(2) 0.24773(15) 0.0583(6) Uani 1 1 d .
F6 F 0.434(2) -0.3691(17) 0.2940(12) 0.045(3) Uani 0.50 1 d P
F7 F 0.408(2) -0.3650(16) 0.2956(13) 0.069(5) Uani 0.50 1 d P
O1R O -0.0472(3) -0.32930(19) 0.06665(14) 0.0331(5) Uani 1 1 d .
N1R N -0.0291(3) -0.2928(2) 0.15719(17) 0.0291(5) Uani 1 1 d .
C1R C -0.1805(4) -0.3274(3) 0.1855(2) 0.0304(7) Uani 1 1 d .
C2R C -0.1595(4) -0.3995(3) 0.2642(2) 0.0352(7) Uani 1 1 d .
H2RA H -0.1508 -0.4766 0.2384 0.053 Uiso 1 1 calc R
H2RB H -0.2569 -0.4206 0.2842 0.053 Uiso 1 1 calc R
H2RC H -0.0571 -0.3478 0.3207 0.053 Uiso 1 1 calc R
C4R C -0.1986(4) -0.2062(3) 0.2209(2) 0.0388(8) Uani 1 1 d .
H4RA H -0.2115 -0.1627 0.1683 0.058 Uiso 1 1 calc R
H4RB H -0.0981 -0.1520 0.2776 0.058 Uiso 1 1 calc R
H4RC H -0.2978 -0.2269 0.2393 0.058 Uiso 1 1 calc R
C5R C 0.1344(3) -0.2144(3) 0.2218(2) 0.0267(6) Uani 1 1 d .
C6R C 0.2731(4) -0.1735(3) 0.1943(2) 0.0293(6) Uani 1 1 d .
H6RA H 0.2741 -0.1939 0.1307 0.035 Uiso 1 1 calc R
C7R C 0.1955(4) -0.1599(3) 0.3217(2) 0.0297(7) Uani 1 1 d .
H7RA H 0.1292 -0.1708 0.3613 0.036 Uiso 1 1 calc R
N2R N 0.4049(3) -0.1000(2) 0.27435(18) 0.0281(5) Uani 1 1 d .
C3R C -0.3344(4) -0.4088(3) 0.0953(2) 0.0418(8) Uani 1 1 d .
H3RA H -0.3465 -0.3617 0.0451 0.063 Uiso 1 1 calc R
H3RB H -0.4349 -0.4331 0.1125 0.063 Uiso 1 1 calc R
H3RC H -0.3210 -0.4840 0.0703 0.063 Uiso 1 1 calc R
C8R C 0.5768(4) -0.0294(3) 0.2817(2) 0.0364(7) Uani 1 1 d .
H8RA H 0.5872 -0.0508 0.2187 0.055 Uiso 1 1 calc R
H8RB H 0.6547 -0.0503 0.3317 0.055 Uiso 1 1 calc R
H8RC H 0.6039 0.0604 0.2995 0.055 Uiso 1 1 calc R
Cu2 Cu 0.5000 0.0000 0.5000 0.02273(13) Uani 1 2 d S
O1A O 0.3790(2) -0.15631(18) 0.52985(14) 0.0289(4) Uani 1 1 d .
C1A C 0.4237(4) -0.2470(3) 0.53958(19) 0.0291(7) Uani 1 1 d .
C2A C 0.2867(4) -0.3584(3) 0.5527(2) 0.0337(7) Uani 1 1 d .
F1A F 0.2560(16) -0.3176(12) 0.6327(10) 0.060(4) Uani 0.50 1 d P
F11A F 0.2466(14) -0.3290(13) 0.6264(11) 0.048(3) Uiso 0.50 1 d P
F2A F 0.1451(2) -0.39971(17) 0.47448(14) 0.0484(5) Uani 1 1 d .
F3A F 0.3281(2) -0.45511(16) 0.56431(14) 0.0440(5) Uani 1 1 d .
C3A C 0.5706(4) -0.2577(3) 0.5415(2) 0.0318(7) Uani 1 1 d .
H3AA H 0.5835 -0.3324 0.5523 0.038 Uiso 1 1 calc R
C4A C 0.7025(4) -0.1629(3) 0.5283(2) 0.0293(7) Uani 1 1 d .
C5A C 0.8656(4) -0.1812(3) 0.5421(2) 0.0346(7) Uani 1 1 d .
F4A F 1.0005(17) -0.0859(8) 0.6087(11) 0.053(3) Uani 0.50 1 d P
F5A F 0.9004(17) -0.1918(19) 0.4610(8) 0.062(4) Uani 0.50 1 d P
F6A F 0.878(3) -0.278(2) 0.5780(14) 0.056(4) Uani 0.50 1 d P
F7A F 0.984(2) -0.0949(12) 0.6163(12) 0.084(4) Uani 0.50 1 d P
F8A F 0.905(2) -0.163(2) 0.4668(11) 0.079(5) Uani 0.50 1 d P
F9A F 0.853(3) -0.292(2) 0.5520(15) 0.069(5) Uani 0.50 1 d P
O2A O 0.7049(2) -0.06331(18) 0.50614(14) 0.0316(5) Uani 1 1 d .
O2 O 0.1815(2) -0.47066(18) 0.12142(14) 0.0282(4) Uani 1 1 d .
C1S C 0.0328(5) 0.0177(4) 0.0557(3) 0.0566(10) Uani 1 1 d .
H1SA H -0.0372 0.0547 0.0772 0.085 Uiso 1 1 calc R
H1SB H 0.0210 -0.0590 0.0796 0.085 Uiso 1 1 calc R
C2S C 0.2131(5) 0.1090(4) 0.1005(3) 0.0620(11) Uani 1 1 d .
H2SA H 0.2257 0.1844 0.0746 0.074 Uiso 1 1 calc R
H2SB H 0.2837 0.0707 0.0810 0.074 Uiso 1 1 calc R
C3S C 0.2754(6) 0.1473(4) 0.2098(3) 0.0692(12) Uani 1 1 d .
H3SA H 0.3928 0.2077 0.2350 0.104 Uiso 1 1 calc R
H3SB H 0.2675 0.0734 0.2360 0.104 Uiso 1 1 calc R
H3SC H 0.2065 0.1857 0.2296 0.104 Uiso 1 1 calc R
N3R N 0.3603(3) -0.0903(2) 0.35343(17) 0.0287(5) Uani 1 1 d .

loop_
_atom_site_aniso_label
_atom_site_aniso_U_11
_atom_site_aniso_U_22
_atom_site_aniso_U_33
_atom_site_aniso_U_23
_atom_site_aniso_U_13
_atom_site_aniso_U_12
Cu1 0.0259(3) 0.0284(3) 0.0200(3) 0.0076(2) 0.0085(2) 0.0034(2)
O1 0.0318(11) 0.0329(11) 0.0240(11) 0.0073(9) 0.0112(9) 0.0032(9)
C1 0.0378(17) 0.0296(16) 0.0290(16) 0.0093(13) 0.0192(14) 0.0065(14)
C2 0.051(2) 0.050(2) 0.035(2) 0.0122(18) 0.0199(18) -0.0020(19)
F1 0.069(10) 0.078(6) 0.044(5) 0.030(4) 0.033(5) -0.007(5)
F2 0.043(7) 0.082(8) 0.070(6) 0.034(5) 0.033(5) 0.018(4)
F3 0.045(5) 0.031(5) 0.047(8) 0.009(5) 0.021(5) -0.019(4)
F11 0.030(5) 0.049(4) 0.061(7) 0.015(4) 0.024(4) 0.008(4)
F22 0.121(11) 0.056(8) 0.039(9) -0.007(6) 0.026(8) -0.025(7)
F33 0.052(5) 0.056(4) 0.054(8) 0.039(5) 0.036(4) 0.004(3)
C3 0.0422(18) 0.0317(16) 0.0265(16) 0.0119(13) 0.0119(14) 0.0108(14)
C4 0.0359(16) 0.0280(15) 0.0232(15) 0.0071(12) 0.0122(13) 0.0124(13)
C5 0.0434(19) 0.0382(18) 0.0303(17) 0.0153(15) 0.0122(15) 0.0146(16)
F5 0.0484(11) 0.0616(13) 0.0297(10) 0.0212(9) 0.0087(9) 0.0185(10)
F4 0.0439(12) 0.0858(16) 0.0513(13) 0.0202(12) 0.0152(10) 0.0340(12)
F6 0.032(3) 0.050(6) 0.037(5) 0.022(4) 0.000(3) 0.006(3)
F7 0.064(9) 0.029(5) 0.057(7) 0.003(4) -0.029(5) -0.001(5)
O1R 0.0389(12) 0.0368(12) 0.0216(10) 0.0064(9) 0.0106(9) 0.0138(10)
N1R 0.0308(13) 0.0320(13) 0.0225(13) 0.0043(11) 0.0093(10) 0.0115(11)
C1R 0.0256(15) 0.0364(17) 0.0259(15) 0.0048(13) 0.0092(12) 0.0097(13)
C2R 0.0265(15) 0.0378(17) 0.0321(17) 0.0041(14) 0.0096(13) 0.0046(14)
C4R 0.0327(17) 0.047(2) 0.0366(18) 0.0082(16) 0.0134(14) 0.0166(15)
C5R 0.0280(15) 0.0232(14) 0.0271(15) 0.0063(12) 0.0095(12) 0.0088(12)
C6R 0.0346(16) 0.0259(15) 0.0300(16) 0.0076(13) 0.0145(13) 0.0126(13)
C7R 0.0263(15) 0.0310(16) 0.0298(16) 0.0082(13) 0.0120(13) 0.0073(13)
N2R 0.0296(13) 0.0255(12) 0.0310(13) 0.0085(11) 0.0159(11) 0.0084(11)
C3R 0.0305(17) 0.055(2) 0.0287(17) 0.0031(15) 0.0062(14) 0.0097(16)
C8R 0.0322(16) 0.0348(17) 0.0430(19) 0.0088(15) 0.0220(15) 0.0074(14)
Cu2 0.0224(2) 0.0213(2) 0.0192(2) 0.0058(2) 0.00572(19) 0.0039(2)
O1A 0.0313(11) 0.0264(10) 0.0251(11) 0.0066(9) 0.0095(9) 0.0077(9)
C1A 0.0347(16) 0.0260(15) 0.0165(14) 0.0043(12) 0.0059(12) 0.0039(13)
C2A 0.0324(16) 0.0330(17) 0.0302(17) 0.0123(14) 0.0076(14) 0.0087(14)
F1A 0.088(6) 0.038(4) 0.051(5) 0.014(3) 0.056(4) -0.006(3)
F2A 0.0314(10) 0.0413(11) 0.0521(12) 0.0201(10) 0.0019(9) -0.0001(8)
F3A 0.0413(11) 0.0321(10) 0.0540(12) 0.0231(9) 0.0137(9) 0.0089(8)
C3A 0.0353(17) 0.0278(16) 0.0273(16) 0.0100(13) 0.0070(13) 0.0097(13)
C4A 0.0378(17) 0.0280(15) 0.0168(14) 0.0021(12) 0.0083(12) 0.0095(13)
C5A 0.0371(17) 0.0307(17) 0.0304(17) 0.0026(14) 0.0133(14) 0.0077(14)
F4A 0.023(4) 0.026(3) 0.088(8) -0.001(4) 0.005(4) 0.004(3)
F5A 0.072(5) 0.114(10) 0.024(4) 0.008(4) 0.019(3) 0.068(6)
F6A 0.042(6) 0.061(10) 0.079(6) 0.048(7) 0.024(5) 0.025(6)
F7A 0.043(6) 0.123(9) 0.053(6) -0.035(6) -0.001(5) 0.029(6)
F8A 0.108(7) 0.098(8) 0.092(8) 0.050(7) 0.081(6) 0.064(5)
F9A 0.042(6) 0.031(4) 0.137(15) 0.021(7) 0.032(9) 0.017(4)
O2A 0.0375(12) 0.0271(11) 0.0252(11) 0.0073(9) 0.0116(9) 0.0069(9)
O2 0.0298(11) 0.0286(11) 0.0223(10) 0.0063(9) 0.0101(8) 0.0068(9)
C1S 0.048(2) 0.056(2) 0.058(2) 0.023(2) 0.0153(19) 0.0135(19)
C2S 0.060(3) 0.060(3) 0.051(2) 0.012(2) 0.016(2) 0.010(2)
C3S 0.078(3) 0.078(3) 0.056(3) 0.019(2) 0.024(2) 0.035(3)
N3R 0.0288(13) 0.0285(13) 0.0282(13) 0.0065(11) 0.0138(11) 0.0080(11)

loop_
_atom_type_symbol
_atom_type_description
_atom_type_scat_dispersion_real
_atom_type_scat_dispersion_imag
_atom_type_scat_source
C C 0.0033 0.0016 'International Tables Vol C Tables 4.2.6.8 and 6.1.1.4'
H H 0.0000 0.0000 'International Tables Vol C Tables 4.2.6.8 and 6.1.1.4'
N N 0.0061 0.0033 'International Tables Vol C Tables 4.2.6.8 and 6.1.1.4'
O O 0.0106 0.0060 'International Tables Vol C Tables 4.2.6.8 and 6.1.1.4'
F F 0.0171 0.0103 'International Tables Vol C Tables 4.2.6.8 and 6.1.1.4'
Cu Cu 0.3201 1.2651 'International Tables Vol C Tables 4.2.6.8 and 6.1.1.4'

loop_
_geom_angle_atom_site_label_1
_geom_angle_atom_site_label_2
_geom_angle_atom_site_label_3
_geom_angle
_geom_angle_site_symmetry_1
_geom_angle_site_symmetry_3
O2 Cu1 O2 180.0 2_545 .
O2 Cu1 O1 92.70(8) 2_545 2_545
O2 Cu1 O1 87.30(8) . 2_545
O2 Cu1 O1 87.30(8) 2_545 .
O2 Cu1 O1 92.70(8) . .
O1 Cu1 O1 180.0 2_545 .
O2 Cu1 O1R 89.37(8) 2_545 .
O2 Cu1 O1R 90.63(7) . .
O1 Cu1 O1R 83.71(8) 2_545 .
O1 Cu1 O1R 96.29(8) . .
O2 Cu1 O1R 90.63(8) 2_545 2_545
O2 Cu1 O1R 89.37(7) . 2_545
O1 Cu1 O1R 96.29(8) 2_545 2_545
O1 Cu1 O1R 83.71(8) . 2_545
O1R Cu1 O1R 180.0 . 2_545
C1 O1 Cu1 124.34(19) . .
O1 C1 C3 128.2(3) . .
O1 C1 C2 112.9(3) . .
C3 C1 C2 118.8(3) . .
F11 C2 F22 107.4(13) . .
F11 C2 F1 90.9(13) . .
F22 C2 F1 115.1(15) . .
F11 C2 F3 112.5(11) . .
F22 C2 F3 6.3(18) . .
F1 C2 F3 110.5(13) . .
F11 C2 F33 108.6(12) . .
F22 C2 F33 107.2(14) . .
F1 C2 F33 17.7(13) . .
F3 C2 F33 101.6(13) . .
F11 C2 F2 12.8(18) . .
F22 C2 F2 100.8(14) . .
F1 C2 F2 103.7(12) . .
F3 C2 F2 106.5(12) . .
F33 C2 F2 121.3(11) . .
F11 C2 C1 112.9(10) . .
F22 C2 C1 111.2(7) . .
F1 C2 C1 117.2(10) . .
F3 C2 C1 111.3(5) . .
F33 C2 C1 109.3(9) . .
F2 C2 C1 106.7(9) . .
C1 C3 C4 121.2(3) . .
C1 C3 H3A 119.4 . .
C4 C3 H3A 119.4 . .
O2 C4 C3 128.5(3) . .
O2 C4 C5 112.6(2) . .
C3 C4 C5 118.9(3) . .
F6 C5 F4 101.4(9) . .
F6 C5 F5 109.5(7) . .
F4 C5 F5 107.2(3) . .
F6 C5 F7 11.7(17) . .
F4 C5 F7 113.0(9) . .
F5 C5 F7 105.7(8) . .
F6 C5 C4 115.4(9) . .
F4 C5 C4 109.7(3) . .
F5 C5 C4 112.9(3) . .
F7 C5 C4 108.4(9) . .
N1R O1R Cu1 126.53(16) . .
O1R N1R C5R 116.4(2) . .
O1R N1R C1R 119.8(2) . .
C5R N1R C1R 123.7(2) . .
N1R C1R C3R 108.2(2) . .
N1R C1R C2R 109.1(2) . .
C3R C1R C2R 110.1(3) . .
N1R C1R C4R 108.2(2) . .
C3R C1R C4R 109.0(3) . .
C2R C1R C4R 112.1(2) . .
C1R C2R H2RA 109.5 . .
C1R C2R H2RB 109.5 . .
H2RA C2R H2RB 109.5 . .
C1R C2R H2RC 109.5 . .
H2RA C2R H2RC 109.5 . .
H2RB C2R H2RC 109.5 . .
C1R C4R H4RA 109.5 . .
C1R C4R H4RB 109.5 . .
H4RA C4R H4RB 109.5 . .
C1R C4R H4RC 109.5 . .
H4RA C4R H4RC 109.5 . .
H4RB C4R H4RC 109.5 . .
C6R C5R C7R 105.3(2) . .
C6R C5R N1R 124.1(3) . .
C7R C5R N1R 130.6(3) . .
N2R C6R C5R 107.0(3) . .
N2R C6R H6RA 126.5 . .
C5R C6R H6RA 126.5 . .
N3R C7R C5R 110.1(3) . .
N3R C7R H7RA 124.9 . .
C5R C7R H7RA 124.9 . .
C6R N2R N3R 111.6(2) . .
C6R N2R C8R 127.6(2) . .
N3R N2R C8R 120.7(2) . .
C1R C3R H3RA 109.5 . .
C1R C3R H3RB 109.5 . .
H3RA C3R H3RB 109.5 . .
C1R C3R H3RC 109.5 . .
H3RA C3R H3RC 109.5 . .
H3RB C3R H3RC 109.5 . .
N2R C8R H8RA 109.5 . .
N2R C8R H8RB 109.5 . .
H8RA C8R H8RB 109.5 . .
N2R C8R H8RC 109.5 . .
H8RA C8R H8RC 109.5 . .
H8RB C8R H8RC 109.5 . .
O1A Cu2 O1A 179.999(1) 2_656 .
O1A Cu2 N3R 86.92(8) 2_656 2_656
O1A Cu2 N3R 93.08(8) . 2_656
O1A Cu2 N3R 93.08(8) 2_656 .
O1A Cu2 N3R 86.92(8) . .
N3R Cu2 N3R 180.000(1) 2_656 .
O1A Cu2 O2A 91.18(8) 2_656 .
O1A Cu2 O2A 88.82(8) . .
N3R Cu2 O2A 85.73(8) 2_656 .
N3R Cu2 O2A 94.27(8) . .
O1A Cu2 O2A 88.82(8) 2_656 2_656
O1A Cu2 O2A 91.18(8) . 2_656
N3R Cu2 O2A 94.27(8) 2_656 2_656
N3R Cu2 O2A 85.73(8) . 2_656
O2A Cu2 O2A 180.0 . 2_656
C1A O1A Cu2 126.87(18) . .
O1A C1A C3A 130.4(3) . .
O1A C1A C2A 111.3(3) . .
C3A C1A C2A 118.3(3) . .
F11A C2A F3A 106.8(6) . .
F11A C2A F2A 105.6(6) . .
F3A C2A F2A 107.1(2) . .
F11A C2A F1A 4.9(11) . .
F3A C2A F1A 109.0(6) . .
F2A C2A F1A 108.7(6) . .
F11A C2A C1A 113.1(7) . .
F3A C2A C1A 113.7(3) . .
F2A C2A C1A 110.0(2) . .
F1A C2A C1A 108.3(5) . .
C1A C3A C4A 123.1(3) . .
C1A C3A H3AA 118.5 . .
C4A C3A H3AA 118.5 . .
O2A C4A C3A 128.2(3) . .
O2A C4A C5A 114.0(3) . .
C3A C4A C5A 117.7(3) . .
F9A C5A F8A 108.6(14) . .
F9A C5A F7A 111.6(12) . .
F8A C5A F7A 106.7(12) . .
F9A C5A F6A 15.9(18) . .
F8A C5A F6A 119.2(14) . .
F7A C5A F6A 96.3(12) . .
F9A C5A F5A 94.9(13) . .
F8A C5A F5A 13.9(18) . .
F7A C5A F5A 114.9(11) . .
F6A C5A F5A 106.1(13) . .
F9A C5A F4A 115.5(11) . .
F8A C5A F4A 97.5(11) . .
F7A C5A F4A 9.2(14) . .
F6A C5A F4A 101.0(11) . .
F5A C5A F4A 105.8(10) . .
F9A C5A C4A 113.0(11) . .
F8A C5A C4A 108.4(8) . .
F7A C5A C4A 108.2(8) . .
F6A C5A C4A 116.4(10) . .
F5A C5A C4A 114.0(6) . .
F4A C5A C4A 112.4(6) . .
C4A O2A Cu2 122.02(19) . .
C4 O2 Cu1 124.64(18) . .
C2S C1S C1S 113.0(4) . 2
C2S C1S H1SA 109.0 . .
C1S C1S H1SA 109.0 2 .
C2S C1S H1SB 109.0 . .
C1S C1S H1SB 109.0 2 .
H1SA C1S H1SB 107.8 . .
C1S C2S C3S 112.9(3) . .
C1S C2S H2SA 109.0 . .
C3S C2S H2SA 109.0 . .
C1S C2S H2SB 109.0 . .
C3S C2S H2SB 109.0 . .
H2SA C2S H2SB 107.8 . .
C2S C3S H3SA 109.5 . .
C2S C3S H3SB 109.5 . .
H3SA C3S H3SB 109.5 . .
C2S C3S H3SC 109.5 . .
H3SA C3S H3SC 109.5 . .
H3SB C3S H3SC 109.5 . .
C7R N3R N2R 106.0(2) . .
C7R N3R Cu2 121.78(19) . .
N2R N3R Cu2 132.15(18) . .

loop_
_geom_bond_atom_site_label_1
_geom_bond_atom_site_label_2
_geom_bond_distance
_geom_bond_site_symmetry_2
Cu1 O2 1.9399(19) 2_545
Cu1 O2 1.9399(19) .
Cu1 O1 1.9533(18) 2_545
Cu1 O1 1.9533(18) .
Cu1 O1R 2.362(2) .
Cu1 O1R 2.363(2) 2_545
O1 C1 1.261(3) .
C1 C3 1.389(4) .
C1 C2 1.526(4) .
C2 F11 1.21(2) .
C2 F22 1.30(2) .
C2 F1 1.35(2) .
C2 F3 1.352(18) .
C2 F33 1.34(2) .
C2 F2 1.49(2) .
C3 C4 1.390(4) .
C3 H3A 0.9500 .
C4 O2 1.259(3) .
C4 C5 1.528(4) .
C5 F6 1.328(17) .
C5 F4 1.331(4) .
C5 F5 1.335(3) .
C5 F7 1.335(18) .
O1R N1R 1.303(3) .
N1R C5R 1.405(4) .
N1R C1R 1.498(3) .
C1R C3R 1.523(4) .
C1R C2R 1.523(4) .
C1R C4R 1.540(4) .
C2R H2RA 0.9800 .
C2R H2RB 0.9800 .
C2R H2RC 0.9800 .
C4R H4RA 0.9800 .
C4R H4RB 0.9800 .
C4R H4RC 0.9800 .
C5R C6R 1.388(4) .
C5R C7R 1.398(4) .
C6R N2R 1.336(4) .
C6R H6RA 0.9500 .
C7R N3R 1.335(3) .
C7R H7RA 0.9500 .
N2R N3R 1.356(3) .
N2R C8R 1.459(3) .
C3R H3RA 0.9800 .
C3R H3RB 0.9800 .
C3R H3RC 0.9800 .
C8R H8RA 0.9800 .
C8R H8RB 0.9800 .
C8R H8RC 0.9800 .
Cu2 O1A 1.9648(19) 2_656
Cu2 O1A 1.9649(18) .
Cu2 N3R 2.083(2) 2_656
Cu2 N3R 2.083(2) .
Cu2 O2A 2.218(2) .
Cu2 O2A 2.219(2) 2_656
O1A C1A 1.274(3) .
C1A C3A 1.379(4) .
C1A C2A 1.542(4) .
C2A F11A 1.300(14) .
C2A F3A 1.329(4) .
C2A F2A 1.334(3) .
C2A F1A 1.371(14) .
C3A C4A 1.410(4) .
C3A H3AA 0.9500 .
C4A O2A 1.246(3) .
C4A C5A 1.531(4) .
C5A F9A 1.290(19) .
C5A F8A 1.290(14) .
C5A F7A 1.295(14) .
C5A F6A 1.335(18) .
C5A F5A 1.337(14) .
C5A F4A 1.342(12) .
C1S C2S 1.500(5) .
C1S C1S 1.526(7) 2
C1S H1SA 0.9900 .
C1S H1SB 0.9900 .
C2S C3S 1.501(6) .
C2S H2SA 0.9900 .
C2S H2SB 0.9900 .
C3S H3SA 0.9800 .
C3S H3SB 0.9800 .
C3S H3SC 0.9800 .
